data_1571103
loop_
_publ_author_name
'Prysiazhniuk, Kateryna'
'Polishchuk, Oleksandr'
'Shulha, Stanislav'
'Gudzikevych, Kyrylo'
'Datsenko, Oleksandr P.'
'Kubyshkin, Vladimir'
'Mykhailiuk, Pavel K.'

_publ_section_title
;
 Borylated cyclobutanes <i>via</i> thermal [2 + 2]-cycloaddition.
;
_journal_issue 9
_journal_name_full 'Chemical science'
_journal_page_first 3249
_journal_page_last 3254
_journal_paper_doi 10.1039/d3sc06600b
_journal_volume 15
_journal_year 2024
_chemical_formula_moiety 'C14 H23 B O3'
_chemical_formula_sum 'C14 H23 B O3'
_chemical_formula_weight 250.13
_chemical_melting_point 338
_chemical_name_systematic 3-Methyl-3-(4,4,5,5-tetramethyl-1,3,2-dioxaborolan-2-yl)spiro[3.3]heptan-1-one
_space_group_crystal_system monoclinic
_space_group_IT_number 14
_space_group_name_Hall '-P 2ybc'
_space_group_name_H-M_alt 'P 1 21/c 1'
_atom_sites_solution_hydrogens geom
_atom_sites_solution_primary dual
_audit_creation_date 2022-11-02
_audit_creation_method
;
Olex2 1.5
(compiled 2022.04.07 svn.rca3783a0 for OlexSys, GUI svn.r6498)
;
_audit_update_record
;
2023-12-04 deposited with the CCDC.	2024-01-18 downloaded from the CCDC.
;
_cell_angle_alpha 90
_cell_angle_beta 107.466(15)
_cell_angle_gamma 90
_cell_formula_units_Z 4
_cell_length_a 9.489(2)
_cell_length_b 14.273(3)
_cell_length_c 11.565(3)
_cell_measurement_reflns_used 1734
_cell_measurement_temperature 296.15
_cell_measurement_theta_max 18.36
_cell_measurement_theta_min 2.25
_cell_volume 1494.1(6)
_computing_molecular_graphics 'Olex2 1.5 (Dolomanov et al., 2009)'
_computing_publication_material 'Olex2 1.5 (Dolomanov et al., 2009)'
_computing_structure_refinement 'SHELXL 2016/6 (Sheldrick, 2015)'
_computing_structure_solution 'SHELXT 2014/5 (Sheldrick, 2014)'
_diffrn_ambient_temperature 296.15
_diffrn_measured_fraction_theta_full 0.955
_diffrn_measured_fraction_theta_max 0.955
_diffrn_measurement_device_type 'Bruker APEX-II CCD'
_diffrn_measurement_method '\f and \w scans'
_diffrn_radiation_type MoK\a
_diffrn_radiation_wavelength 0.71073
_diffrn_reflns_av_R_equivalents 0.1174
_diffrn_reflns_av_unetI/netI 0.1067
_diffrn_reflns_Laue_measured_fraction_full 0.955
_diffrn_reflns_Laue_measured_fraction_max 0.955
_diffrn_reflns_limit_h_max 11
_diffrn_reflns_limit_h_min -11
_diffrn_reflns_limit_k_max 16
_diffrn_reflns_limit_k_min -16
_diffrn_reflns_limit_l_max 13
_diffrn_reflns_limit_l_min -13
_diffrn_reflns_number 16753
_diffrn_reflns_point_group_measured_fraction_full 0.955
_diffrn_reflns_point_group_measured_fraction_max 0.955
_diffrn_reflns_theta_full 24.989
_diffrn_reflns_theta_max 24.989
_diffrn_reflns_theta_min 2.250
_diffrn_source_current 30.0
_diffrn_source_power 1.2
_diffrn_source_voltage 40.0
_diffrn_standards_number 0
_exptl_absorpt_coefficient_mu 0.075
_exptl_absorpt_correction_type none
_exptl_crystal_colour colourless
_exptl_crystal_colour_primary colourless
_exptl_crystal_density_diffrn 1.112
_exptl_crystal_description block
_exptl_crystal_F_000 544
_exptl_crystal_size_max 0.2
_exptl_crystal_size_mid 0.1
_exptl_crystal_size_min 0.1
_refine_diff_density_max 0.314
_refine_diff_density_min -0.249
_refine_diff_density_rms 0.062
_refine_ls_extinction_method none
_refine_ls_goodness_of_fit_ref 0.883
_refine_ls_hydrogen_treatment constr
_refine_ls_matrix_type full
_refine_ls_number_parameters 168
_refine_ls_number_reflns 2508
_refine_ls_number_restraints 0
_refine_ls_restrained_S_all 0.883
_refine_ls_R_factor_all 0.1679
_refine_ls_R_factor_gt 0.0829
_refine_ls_shift/su_max 0.000
_refine_ls_shift/su_mean 0.000
_refine_ls_structure_factor_coef Fsqd
_refine_ls_weighting_details 'w=1/[\s^2^(Fo^2^)+(0.1392P)^2^] where P=(Fo^2^+2Fc^2^)/3'
_refine_ls_weighting_scheme calc
_refine_ls_wR_factor_gt 0.2118
_refine_ls_wR_factor_ref 0.2449
_reflns_Friedel_coverage 0.000
_reflns_number_gt 1110
_reflns_number_total 2508
_reflns_threshold_expression 'I > 2\s(I)'
_cod_data_source_file d3sc06600b2.cif
_cod_data_source_block v52
_cod_original_cell_volume 1494.2(6)
_cod_database_code 1571103
_shelx_shelxl_version_number 2016/6
_shelx_space_group_comment
;
The symmetry employed for this shelxl refinement is uniquely defined
by the following loop, which should always be used as a source of
symmetry information in preference to the above space-group names.
They are only intended as comments.
;
_shelx_estimated_absorpt_t_max 0.993
_shelx_estimated_absorpt_t_min 0.985
_olex2_refinement_description
;
1. Fixed Uiso
 At 1.2 times of:
  All C(H,H) groups
 At 1.5 times of:
  All C(H,H,H) groups
2.a Secondary CH2 refined with riding coordinates:
 C2(H2A,H2B), C5(H5A,H5B), C6(H6A,H6B), C7(H7A,H7B)
2.b Idealised Me refined as rotating group:
 C8(H8A,H8B,H8C), C11(H11A,H11B,H11C), C12(H12A,H12B,H12C), C13(H13A,H13B,
 H13C), C14(H14A,H14B,H14C)
;
_olex2_submission_special_instructions 'No special instructions were received'

loop_
_space_group_symop_operation_xyz
'x, y, z'
'-x, y+1/2, -z+1/2'
'-x, -y, -z'
'x, -y-1/2, z-1/2'

loop_
_atom_site_label
_atom_site_type_symbol
_atom_site_fract_x
_atom_site_fract_y
_atom_site_fract_z
_atom_site_U_iso_or_equiv
_atom_site_adp_type
_atom_site_occupancy
_atom_site_site_symmetry_order
_atom_site_calc_flag
_atom_site_refinement_flags_posn
_atom_site_refinement_flags_adp
_atom_site_refinement_flags_occupancy
_atom_site_disorder_assembly
_atom_site_disorder_group
O1 O 0.8075(3) 0.5019(2) 0.4175(3) 0.0848(10) Uani 1 1 d . . . . .
O2 O 0.7609(3) 0.8583(2) 0.2798(3) 0.0846(10) Uani 1 1 d . . . . .
O3 O 0.6383(3) 0.76408(18) 0.3703(3) 0.0844(10) Uani 1 1 d . . . . .
C1 C 0.9099(4) 0.7216(2) 0.4000(3) 0.0555(10) Uani 1 1 d . . . . .
C2 C 0.9050(5) 0.6563(2) 0.5077(4) 0.0678(11) Uani 1 1 d . . . . .
H2A H 0.999899 0.647614 0.568451 0.081 Uiso 1 1 calc R U . . .
H2B H 0.828977 0.672718 0.544501 0.081 Uiso 1 1 calc R U . . .
C3 C 0.8621(4) 0.5776(3) 0.4155(4) 0.0581(10) Uani 1 1 d . . . . .
C4 C 0.9003(4) 0.6328(2) 0.3179(3) 0.0535(10) Uani 1 1 d . . . . .
C5 C 0.8055(5) 0.6176(3) 0.1871(4) 0.0753(12) Uani 1 1 d . . . . .
H5A H 0.794173 0.673247 0.136911 0.090 Uiso 1 1 calc R U . . .
H5B H 0.710563 0.588906 0.179570 0.090 Uiso 1 1 calc R U . . .
C6 C 0.9229(6) 0.5483(3) 0.1702(5) 0.1012(17) Uani 1 1 d . . . . .
H6A H 0.948081 0.557246 0.095577 0.121 Uiso 1 1 calc R U . . .
H6B H 0.900913 0.483070 0.180971 0.121 Uiso 1 1 calc R U . . .
C7 C 1.0342(5) 0.5930(3) 0.2828(5) 0.0839(14) Uani 1 1 d . . . . .
H7A H 1.096522 0.640712 0.263693 0.101 Uiso 1 1 calc R U . . .
H7B H 1.092352 0.547894 0.340236 0.101 Uiso 1 1 calc R U . . .
C8 C 1.0525(4) 0.7790(3) 0.4222(4) 0.0843(13) Uani 1 1 d . . . . .
H8A H 1.136428 0.738407 0.451202 0.126 Uiso 1 1 calc R U . . .
H8B H 1.055546 0.826552 0.481608 0.126 Uiso 1 1 calc R U . . .
H8C H 1.054640 0.807856 0.347811 0.126 Uiso 1 1 calc R U . . .
C9 C 0.6147(5) 0.8992(3) 0.2551(4) 0.0847(14) Uani 1 1 d . . . . .
C10 C 0.5252(4) 0.8238(3) 0.2928(4) 0.0734(12) Uani 1 1 d . . . . .
C11 C 0.6417(9) 0.9854(4) 0.3418(11) 0.208(5) Uani 1 1 d . . . . .
H11A H 0.627275 0.967264 0.417373 0.313 Uiso 1 1 calc R U . . .
H11B H 0.573384 1.034317 0.305374 0.313 Uiso 1 1 calc R U . . .
H11C H 0.740922 1.007525 0.355953 0.313 Uiso 1 1 calc R U . . .
C12 C 0.5652(7) 0.9318(7) 0.1280(6) 0.220(5) Uani 1 1 d . . . . .
H12A H 0.645865 0.962011 0.108849 0.330 Uiso 1 1 calc R U . . .
H12B H 0.485352 0.975455 0.117453 0.330 Uiso 1 1 calc R U . . .
H12C H 0.532326 0.879208 0.075052 0.330 Uiso 1 1 calc R U . . .
C13 C 0.4284(7) 0.8588(5) 0.3651(7) 0.159(3) Uani 1 1 d . . . . .
H13A H 0.383600 0.806469 0.392659 0.238 Uiso 1 1 calc R U . . .
H13B H 0.352802 0.898497 0.315123 0.238 Uiso 1 1 calc R U . . .
H13C H 0.487023 0.893667 0.433638 0.238 Uiso 1 1 calc R U . . .
C14 C 0.4375(9) 0.7649(6) 0.1919(9) 0.249(6) Uani 1 1 d . . . . .
H14A H 0.470357 0.774749 0.122037 0.374 Uiso 1 1 calc R U . . .
H14B H 0.335003 0.781534 0.172857 0.374 Uiso 1 1 calc R U . . .
H14C H 0.449971 0.700189 0.215262 0.374 Uiso 1 1 calc R U . . .
B1 B 0.7669(5) 0.7819(3) 0.3495(4) 0.0539(11) Uani 1 1 d . . . . .

loop_
_atom_site_aniso_label
_atom_site_aniso_U_11
_atom_site_aniso_U_22
_atom_site_aniso_U_33
_atom_site_aniso_U_23
_atom_site_aniso_U_13
_atom_site_aniso_U_12
O1 0.082(2) 0.0660(17) 0.104(2) 0.0226(17) 0.0253(17) -0.0070(15)
O2 0.0614(18) 0.088(2) 0.112(2) 0.0517(18) 0.0368(17) 0.0265(15)
O3 0.0531(17) 0.0793(19) 0.123(2) 0.0449(18) 0.0298(16) 0.0177(14)
C1 0.052(2) 0.048(2) 0.065(2) 0.0035(19) 0.0164(17) 0.0083(16)
C2 0.074(3) 0.067(2) 0.063(2) 0.007(2) 0.021(2) 0.021(2)
C3 0.048(2) 0.051(2) 0.075(3) 0.019(2) 0.0174(19) 0.0111(17)
C4 0.050(2) 0.052(2) 0.056(2) 0.0075(19) 0.0106(18) 0.0050(17)
C5 0.094(3) 0.058(2) 0.072(3) -0.002(2) 0.023(2) 0.001(2)
C6 0.138(5) 0.086(3) 0.095(4) -0.011(3) 0.059(4) 0.011(3)
C7 0.085(3) 0.072(3) 0.112(4) 0.009(3) 0.055(3) 0.014(2)
C8 0.054(2) 0.070(3) 0.118(4) -0.002(3) 0.009(2) 0.004(2)
C9 0.066(3) 0.091(3) 0.108(4) 0.044(3) 0.043(3) 0.034(2)
C10 0.052(2) 0.067(2) 0.098(3) 0.020(2) 0.017(2) 0.0118(19)
C11 0.156(6) 0.062(3) 0.436(16) -0.040(6) 0.133(9) 0.005(4)
C12 0.102(5) 0.405(13) 0.167(7) 0.195(9) 0.062(5) 0.106(7)
C13 0.115(5) 0.186(6) 0.217(7) 0.112(6) 0.113(5) 0.079(5)
C14 0.168(7) 0.149(6) 0.306(11) -0.083(7) -0.119(8) 0.010(6)
B1 0.057(3) 0.049(2) 0.057(3) -0.002(2) 0.019(2) 0.006(2)

loop_
_atom_type_symbol
_atom_type_description
_atom_type_scat_dispersion_real
_atom_type_scat_dispersion_imag
_atom_type_scat_source
C C 0.0033 0.0016 'International Tables Vol C Tables 4.2.6.8 and 6.1.1.4'
H H 0.0000 0.0000 'International Tables Vol C Tables 4.2.6.8 and 6.1.1.4'
B B 0.0013 0.0007 'International Tables Vol C Tables 4.2.6.8 and 6.1.1.4'
O O 0.0106 0.0060 'International Tables Vol C Tables 4.2.6.8 and 6.1.1.4'

loop_
_geom_angle_atom_site_label_1
_geom_angle_atom_site_label_2
_geom_angle_atom_site_label_3
_geom_angle
_geom_angle_site_symmetry_1
_geom_angle_site_symmetry_3
_geom_angle_publ_flag
B1 O2 C9 108.1(3) . . ?
B1 O3 C10 108.8(3) . . ?
C2 C1 C4 89.5(2) . . ?
C8 C1 C2 114.8(3) . . ?
C8 C1 C4 114.9(3) . . ?
C8 C1 B1 113.0(3) . . ?
B1 C1 C2 113.2(3) . . ?
B1 C1 C4 109.4(3) . . ?
C1 C2 H2A 114.2 . . ?
C1 C2 H2B 114.2 . . ?
H2A C2 H2B 111.3 . . ?
C3 C2 C1 87.0(3) . . ?
C3 C2 H2A 114.2 . . ?
C3 C2 H2B 114.2 . . ?
O1 C3 C2 132.7(4) . . ?
O1 C3 C4 133.4(4) . . ?
C4 C3 C2 93.7(3) . . ?
C3 C4 C1 87.3(2) . . ?
C3 C4 C5 117.8(3) . . ?
C3 C4 C7 113.8(3) . . ?
C5 C4 C1 128.7(3) . . ?
C5 C4 C7 88.5(3) . . ?
C7 C4 C1 123.3(3) . . ?
C4 C5 H5A 113.8 . . ?
C4 C5 H5B 113.8 . . ?
C4 C5 C6 89.1(3) . . ?
H5A C5 H5B 111.0 . . ?
C6 C5 H5A 113.8 . . ?
C6 C5 H5B 113.8 . . ?
C5 C6 H6A 114.0 . . ?
C5 C6 H6B 114.0 . . ?
C5 C6 C7 87.9(3) . . ?
H6A C6 H6B 111.2 . . ?
C7 C6 H6A 114.0 . . ?
C7 C6 H6B 114.0 . . ?
C4 C7 H7A 114.0 . . ?
C4 C7 H7B 114.0 . . ?
C6 C7 C4 88.1(3) . . ?
C6 C7 H7A 114.0 . . ?
C6 C7 H7B 114.0 . . ?
H7A C7 H7B 111.2 . . ?
C1 C8 H8A 109.5 . . ?
C1 C8 H8B 109.5 . . ?
C1 C8 H8C 109.5 . . ?
H8A C8 H8B 109.5 . . ?
H8A C8 H8C 109.5 . . ?
H8B C8 H8C 109.5 . . ?
O2 C9 C10 104.0(3) . . ?
O2 C9 C11 103.2(5) . . ?
O2 C9 C12 108.8(4) . . ?
C10 C9 C11 111.9(5) . . ?
C12 C9 C10 118.2(6) . . ?
C12 C9 C11 109.5(6) . . ?
O3 C10 C9 102.8(3) . . ?
O3 C10 C13 108.3(4) . . ?
O3 C10 C14 106.9(4) . . ?
C13 C10 C9 114.5(4) . . ?
C14 C10 C9 114.2(6) . . ?
C14 C10 C13 109.6(6) . . ?
C9 C11 H11A 109.5 . . ?
C9 C11 H11B 109.5 . . ?
C9 C11 H11C 109.5 . . ?
H11A C11 H11B 109.5 . . ?
H11A C11 H11C 109.5 . . ?
H11B C11 H11C 109.5 . . ?
C9 C12 H12A 109.5 . . ?
C9 C12 H12B 109.5 . . ?
C9 C12 H12C 109.5 . . ?
H12A C12 H12B 109.5 . . ?
H12A C12 H12C 109.5 . . ?
H12B C12 H12C 109.5 . . ?
C10 C13 H13A 109.5 . . ?
C10 C13 H13B 109.5 . . ?
C10 C13 H13C 109.5 . . ?
H13A C13 H13B 109.5 . . ?
H13A C13 H13C 109.5 . . ?
H13B C13 H13C 109.5 . . ?
C10 C14 H14A 109.5 . . ?
C10 C14 H14B 109.5 . . ?
C10 C14 H14C 109.5 . . ?
H14A C14 H14B 109.5 . . ?
H14A C14 H14C 109.5 . . ?
H14B C14 H14C 109.5 . . ?
O2 B1 C1 123.0(3) . . ?
O3 B1 O2 112.6(3) . . ?
O3 B1 C1 124.4(3) . . ?

loop_
_geom_bond_atom_site_label_1
_geom_bond_atom_site_label_2
_geom_bond_distance
_geom_bond_site_symmetry_2
_geom_bond_publ_flag
O1 C3 1.201(4) . ?
O2 C9 1.453(4) . ?
O2 B1 1.347(5) . ?
O3 C10 1.451(4) . ?
O3 B1 1.337(5) . ?
C1 C2 1.567(5) . ?
C1 C4 1.568(5) . ?
C1 C8 1.536(5) . ?
C1 B1 1.565(5) . ?
C2 H2A 0.9700 . ?
C2 H2B 0.9700 . ?
C2 C3 1.518(5) . ?
C3 C4 1.507(5) . ?
C4 C5 1.526(5) . ?
C4 C7 1.553(5) . ?
C5 H5A 0.9700 . ?
C5 H5B 0.9700 . ?
C5 C6 1.546(6) . ?
C6 H6A 0.9700 . ?
C6 H6B 0.9700 . ?
C6 C7 1.547(7) . ?
C7 H7A 0.9700 . ?
C7 H7B 0.9700 . ?
C8 H8A 0.9600 . ?
C8 H8B 0.9600 . ?
C8 H8C 0.9600 . ?
C9 C10 1.514(6) . ?
C9 C11 1.558(9) . ?
C9 C12 1.477(7) . ?
C10 C13 1.501(6) . ?
C10 C14 1.476(8) . ?
C11 H11A 0.9600 . ?
C11 H11B 0.9600 . ?
C11 H11C 0.9600 . ?
C12 H12A 0.9600 . ?
C12 H12B 0.9600 . ?
C12 H12C 0.9600 . ?
C13 H13A 0.9600 . ?
C13 H13B 0.9600 . ?
C13 H13C 0.9600 . ?
C14 H14A 0.9600 . ?
C14 H14B 0.9600 . ?
C14 H14C 0.9600 . ?

loop_
_geom_torsion_atom_site_label_1
_geom_torsion_atom_site_label_2
_geom_torsion_atom_site_label_3
_geom_torsion_atom_site_label_4
_geom_torsion
_geom_torsion_site_symmetry_1
_geom_torsion_site_symmetry_2
_geom_torsion_site_symmetry_3
_geom_torsion_site_symmetry_4
_geom_torsion_publ_flag
O1 C3 C4 C1 162.9(4) . . . . ?
O1 C3 C4 C5 29.9(6) . . . . ?
O1 C3 C4 C7 -71.6(5) . . . . ?
O2 C9 C10 O3 18.5(4) . . . . ?
O2 C9 C10 C13 135.7(5) . . . . ?
O2 C9 C10 C14 -96.9(5) . . . . ?
C1 C2 C3 O1 -162.9(4) . . . . ?
C1 C2 C3 C4 12.3(3) . . . . ?
C1 C4 C5 C6 152.1(3) . . . . ?
C1 C4 C7 C6 -155.9(3) . . . . ?
C2 C1 C4 C3 11.8(3) . . . . ?
C2 C1 C4 C5 135.9(4) . . . . ?
C2 C1 C4 C7 -105.1(4) . . . . ?
C2 C1 B1 O2 162.7(3) . . . . ?
C2 C1 B1 O3 -17.1(5) . . . . ?
C2 C3 C4 C1 -12.2(3) . . . . ?
C2 C3 C4 C5 -145.3(3) . . . . ?
C2 C3 C4 C7 113.3(4) . . . . ?
C3 C4 C5 C6 -97.2(3) . . . . ?
C3 C4 C7 C6 100.8(4) . . . . ?
C4 C1 C2 C3 -11.7(2) . . . . ?
C4 C1 B1 O2 -99.2(4) . . . . ?
C4 C1 B1 O3 80.9(4) . . . . ?
C4 C5 C6 C7 -19.1(3) . . . . ?
C5 C4 C7 C6 -19.0(3) . . . . ?
C5 C6 C7 C4 18.8(3) . . . . ?
C7 C4 C5 C6 19.0(3) . . . . ?
C8 C1 C2 C3 -129.1(3) . . . . ?
C8 C1 C4 C3 129.1(3) . . . . ?
C8 C1 C4 C5 -106.9(4) . . . . ?
C8 C1 C4 C7 12.1(5) . . . . ?
C8 C1 B1 O2 30.1(5) . . . . ?
C8 C1 B1 O3 -149.7(4) . . . . ?
C9 O2 B1 O3 2.8(5) . . . . ?
C9 O2 B1 C1 -177.0(4) . . . . ?
C10 O3 B1 O2 10.0(4) . . . . ?
C10 O3 B1 C1 -170.1(4) . . . . ?
C11 C9 C10 O3 -92.2(5) . . . . ?
C11 C9 C10 C13 25.0(6) . . . . ?
C11 C9 C10 C14 152.4(6) . . . . ?
C12 C9 C10 O3 139.2(5) . . . . ?
C12 C9 C10 C13 -103.6(6) . . . . ?
C12 C9 C10 C14 23.8(7) . . . . ?
B1 O2 C9 C10 -13.7(5) . . . . ?
B1 O2 C9 C11 103.3(5) . . . . ?
B1 O2 C9 C12 -140.5(6) . . . . ?
B1 O3 C10 C9 -17.7(4) . . . . ?
B1 O3 C10 C13 -139.2(5) . . . . ?
B1 O3 C10 C14 102.8(6) . . . . ?
B1 C1 C2 C3 99.2(3) . . . . ?
B1 C1 C4 C3 -102.6(3) . . . . ?
B1 C1 C4 C5 21.4(5) . . . . ?
B1 C1 C4 C7 140.4(4) . . . . ?
